data_7111693
loop_
_publ_author_name
'Sato, Takahiro'
'Mizuhata, Yoshiyuki'
'Tokitoh, Norihiro'

_publ_section_title
;
 1,2-Dialkynyldisilenes: silicon analogues of (E)-enediyne
;
_journal_issue 24
_journal_name_full 'Chemical Communications'
_journal_page_first 4402
_journal_page_last 4404
_journal_paper_doi 10.1039/c0cc00406e
_journal_volume 46
_journal_year 2010
_chemical_formula_moiety 'C76 H144 Si16'
_chemical_formula_sum 'C76 H144 Si16'
_chemical_formula_weight 1507.35
_chemical_name_systematic
;
?
;
_space_group_IT_number 15
_symmetry_cell_setting monoclinic
_symmetry_Int_Tables_number 15
_symmetry_space_group_name_Hall '-C 2yc'
_symmetry_space_group_name_H-M 'C 1 2/c 1'
_atom_sites_solution_hydrogens geom
_atom_sites_solution_primary direct
_atom_sites_solution_secondary difmap
_audit_creation_method SHELXL-97
_cell_angle_alpha 90.00
_cell_angle_beta 114.0243(16)
_cell_angle_gamma 90.00
_cell_formula_units_Z 4
_cell_length_a 32.0708(5)
_cell_length_b 13.4092(2)
_cell_length_c 23.4405(5)
_cell_measurement_temperature 103(2)
_cell_measurement_theta_max 25.00
_cell_measurement_theta_min 2.31
_cell_volume 9207.2(3)
_computing_cell_refinement HKL2000
_computing_data_collection CrystalClear
_computing_data_reduction 'SHELXL-97 (Sheldrick, 1997)'
_computing_structure_refinement 'SHELXL-97 (Sheldrick, 1997)'
_computing_structure_solution SHELXS-97
_diffrn_ambient_temperature 103(2)
_diffrn_measured_fraction_theta_full 0.996
_diffrn_measured_fraction_theta_max 0.996
_diffrn_measurement_device_type 'RIGAKU Saturn70'
_diffrn_measurement_method \w
_diffrn_radiation_monochromator graphite
_diffrn_radiation_source 'fine-focus sealed tube'
_diffrn_radiation_type MoK\a
_diffrn_radiation_wavelength 0.71070
_diffrn_reflns_av_R_equivalents 0.0357
_diffrn_reflns_av_sigmaI/netI 0.0315
_diffrn_reflns_limit_h_max 37
_diffrn_reflns_limit_h_min -37
_diffrn_reflns_limit_k_max 15
_diffrn_reflns_limit_k_min -15
_diffrn_reflns_limit_l_max 26
_diffrn_reflns_limit_l_min -27
_diffrn_reflns_number 38386
_diffrn_reflns_theta_full 25.00
_diffrn_reflns_theta_max 25.00
_diffrn_reflns_theta_min 2.31
_exptl_absorpt_coefficient_mu 0.257
_exptl_absorpt_correction_T_max 0.9503
_exptl_absorpt_correction_T_min 0.9503
_exptl_absorpt_correction_type multi-scan
_exptl_absorpt_process_details 'Jacobson, R. (1998) Private communication'
_exptl_crystal_density_diffrn 1.087
_exptl_crystal_density_method 'not measured'
_exptl_crystal_F_000 3296
_exptl_crystal_size_max 0.20
_exptl_crystal_size_mid 0.20
_exptl_crystal_size_min 0.20
_refine_diff_density_max 0.470
_refine_diff_density_min -0.277
_refine_diff_density_rms 0.044
_refine_ls_extinction_method none
_refine_ls_goodness_of_fit_ref 1.021
_refine_ls_hydrogen_treatment constr
_refine_ls_matrix_type full
_refine_ls_number_parameters 477
_refine_ls_number_reflns 8076
_refine_ls_number_restraints 1
_refine_ls_restrained_S_all 1.021
_refine_ls_R_factor_all 0.0456
_refine_ls_R_factor_gt 0.0322
_refine_ls_shift/su_max 0.002
_refine_ls_shift/su_mean 0.000
_refine_ls_structure_factor_coef Fsqd
_refine_ls_weighting_details 'calc w=1/[\s^2^(Fo^2^)+(0.0432P)^2^+6.1962P] where P=(Fo^2^+2Fc^2^)/3'
_refine_ls_weighting_scheme calc
_refine_ls_wR_factor_gt 0.0784
_refine_ls_wR_factor_ref 0.0843
_reflns_number_gt 6521
_reflns_number_total 8076
_reflns_threshold_expression >2sigma(I)
_cod_data_source_file c0cc00406esup1.cif
_cod_data_source_block bis(phenylethynyl)disilene
_cod_original_sg_symbol_Hall ' -C 2yc '
_cod_original_sg_symbol_H-M ' C 2/c'
_cod_database_code 7111693

loop_
_symmetry_equiv_pos_as_xyz
'x, y, z'
'-x, y, -z+1/2'
'x+1/2, y+1/2, z'
'-x+1/2, y+1/2, -z+1/2'
'-x, -y, -z'
'x, -y, z-1/2'
'-x+1/2, -y+1/2, -z'
'x+1/2, -y+1/2, z-1/2'

loop_
_atom_site_label
_atom_site_type_symbol
_atom_site_fract_x
_atom_site_fract_y
_atom_site_fract_z
_atom_site_U_iso_or_equiv
_atom_site_adp_type
_atom_site_occupancy
_atom_site_symmetry_multiplicity
_atom_site_calc_flag
_atom_site_refinement_flags
_atom_site_disorder_assembly
_atom_site_disorder_group
Si1 Si 0.713935(17) 0.23660(4) -0.01079(2) 0.02119(12) Uani 1 1 d . . .
C1 C 0.67685(6) 0.22514(14) -0.09247(8) 0.0251(4) Uani 1 1 d . A .
C2 C 0.64963(7) 0.22046(16) -0.14660(9) 0.0320(5) Uani 1 1 d D . .
C3 C 0.6183(5) 0.2037(6) -0.2115(5) 0.026(2) Uani 0.505(5) 1 d PD A 1
C4 C 0.63076(7) 0.22614(15) -0.25939(9) 0.0319(5) Uani 1 1 d . . .
H1 H 0.6618 0.2406 -0.2504 0.05(2) Uiso 0.505(5) 1 calc PR A 1
H2 H 0.6623 0.2187 -0.2505 0.044(18) Uiso 0.495(5) 1 calc PR A 2
C5 C 0.59885(8) 0.22803(16) -0.32080(9) 0.0365(5) Uani 1 1 d . A .
H3 H 0.6074 0.2506 -0.3529 0.024(11) Uiso 0.505(5) 1 calc PR A 1
H4 H 0.6078 0.2154 -0.3541 0.037(13) Uiso 0.495(5) 1 calc PR A 2
C6 C 0.5550(2) 0.1975(5) -0.3353(3) 0.0379(14) Uani 0.505(5) 1 d P A 1
H5 H 0.5336 0.1950 -0.3776 0.045 Uiso 0.505(5) 1 calc PR A 1
C7 C 0.54202(15) 0.1706(4) -0.2883(2) 0.0465(16) Uani 0.505(5) 1 d P A 1
H6 H 0.5117 0.1488 -0.2982 0.056 Uiso 0.505(5) 1 calc PR A 1
C8 C 0.57301(15) 0.1752(5) -0.22675(19) 0.0421(15) Uani 0.505(5) 1 d P A 1
H7 H 0.5635 0.1588 -0.1944 0.051 Uiso 0.505(5) 1 calc PR A 1
C9 C 0.6164(4) 0.2353(6) -0.2099(5) 0.0202(18) Uani 0.495(5) 1 d PD A 2
C10 C 0.5531(2) 0.2489(5) -0.3331(3) 0.0390(15) Uani 0.495(5) 1 d P A 2
H8 H 0.5313 0.2538 -0.3751 0.047 Uiso 0.495(5) 1 calc PR A 2
C11 C 0.53933(15) 0.2624(4) -0.2849(2) 0.0454(16) Uani 0.495(5) 1 d P A 2
H9 H 0.5083 0.2763 -0.2937 0.054 Uiso 0.495(5) 1 calc PR A 2
C12 C 0.57134(15) 0.2554(5) -0.22312(19) 0.0387(14) Uani 0.495(5) 1 d P A 2
H10 H 0.5619 0.2647 -0.1899 0.046 Uiso 0.495(5) 1 calc PR A 2
C13 C 0.67975(6) 0.25099(12) 0.03804(7) 0.0182(4) Uani 1 1 d . . .
C14 C 0.66538(5) 0.16452(13) 0.05998(7) 0.0180(4) Uani 1 1 d . . .
C15 C 0.63748(5) 0.17396(13) 0.09282(7) 0.0181(4) Uani 1 1 d . . .
H11 H 0.6284 0.1151 0.1072 0.022 Uiso 1 1 calc R . .
C16 C 0.62237(5) 0.26658(13) 0.10547(7) 0.0177(4) Uani 1 1 d . . .
C17 C 0.63669(6) 0.35011(13) 0.08255(7) 0.0188(4) Uani 1 1 d . . .
H12 H 0.6274 0.4141 0.0904 0.023 Uiso 1 1 calc R . .
C18 C 0.66395(6) 0.34472(13) 0.04861(7) 0.0182(4) Uani 1 1 d . . .
C19 C 0.67865(6) 0.06091(12) 0.04693(8) 0.0192(4) Uani 1 1 d . . .
H13 H 0.6975 0.0746 0.0227 0.023 Uiso 1 1 calc R . .
C20 C 0.67387(6) 0.44068(13) 0.02190(8) 0.0199(4) Uani 1 1 d . . .
H14 H 0.6956 0.4186 0.0037 0.024 Uiso 1 1 calc R . .
Si2 Si 0.720682(17) -0.00042(4) 0.12094(2) 0.02235(12) Uani 1 1 d . . .
Si3 Si 0.628206(17) -0.01211(4) -0.01044(2) 0.02383(12) Uani 1 1 d . . .
Si4 Si 0.708938(18) 0.53290(4) 0.08413(2) 0.02488(12) Uani 1 1 d . . .
Si5 Si 0.622357(17) 0.48586(4) -0.04952(2) 0.02363(12) Uani 1 1 d . . .
C21 C 0.76495(6) 0.09489(15) 0.16164(9) 0.0317(5) Uani 1 1 d . . .
H15 H 0.7881 0.0661 0.1999 0.048 Uiso 1 1 calc R . .
H16 H 0.7507 0.1523 0.1724 0.048 Uiso 1 1 calc R . .
H17 H 0.7795 0.1165 0.1341 0.048 Uiso 1 1 calc R . .
C22 C 0.69645(7) -0.04588(16) 0.17623(9) 0.0336(5) Uani 1 1 d . . .
H18 H 0.6693 -0.0864 0.1535 0.050 Uiso 1 1 calc R . .
H19 H 0.6880 0.0113 0.1954 0.050 Uiso 1 1 calc R . .
H20 H 0.7193 -0.0864 0.2089 0.050 Uiso 1 1 calc R . .
C23 C 0.74576(7) -0.11196(15) 0.09947(10) 0.0364(5) Uani 1 1 d . . .
H21 H 0.7593 -0.0923 0.0704 0.055 Uiso 1 1 calc R . .
H22 H 0.7218 -0.1616 0.0795 0.055 Uiso 1 1 calc R . .
H23 H 0.7694 -0.1407 0.1372 0.055 Uiso 1 1 calc R . .
C24 C 0.60528(7) -0.10520(15) 0.02888(10) 0.0338(5) Uani 1 1 d . . .
H24 H 0.5784 -0.1380 -0.0024 0.051 Uiso 1 1 calc R . .
H25 H 0.5967 -0.0711 0.0595 0.051 Uiso 1 1 calc R . .
H26 H 0.6287 -0.1553 0.0501 0.051 Uiso 1 1 calc R . .
C25 C 0.64589(8) -0.08510(19) -0.06469(11) 0.0466(6) Uani 1 1 d . . .
H27 H 0.6698 -0.1327 -0.0407 0.070 Uiso 1 1 calc R . .
H28 H 0.6577 -0.0396 -0.0873 0.070 Uiso 1 1 calc R . .
H29 H 0.6195 -0.1213 -0.0946 0.070 Uiso 1 1 calc R . .
C26 C 0.58294(6) 0.07652(15) -0.05991(9) 0.0317(5) Uani 1 1 d . . .
H30 H 0.5565 0.0388 -0.0885 0.048 Uiso 1 1 calc R . .
H31 H 0.5950 0.1184 -0.0840 0.048 Uiso 1 1 calc R . .
H32 H 0.5736 0.1188 -0.0331 0.048 Uiso 1 1 calc R . .
C27 C 0.75246(7) 0.45989(16) 0.14852(10) 0.0411(5) Uani 1 1 d . . .
H33 H 0.7703 0.4193 0.1317 0.062 Uiso 1 1 calc R . .
H34 H 0.7371 0.4163 0.1675 0.062 Uiso 1 1 calc R . .
H35 H 0.7729 0.5057 0.1802 0.062 Uiso 1 1 calc R . .
C28 C 0.67748(7) 0.61591(15) 0.11733(10) 0.0347(5) Uani 1 1 d . . .
H36 H 0.6993 0.6481 0.1553 0.052 Uiso 1 1 calc R . .
H37 H 0.6558 0.5761 0.1275 0.052 Uiso 1 1 calc R . .
H38 H 0.6609 0.6670 0.0866 0.052 Uiso 1 1 calc R . .
C29 C 0.73816(7) 0.61592(15) 0.04819(10) 0.0359(5) Uani 1 1 d . . .
H39 H 0.7153 0.6545 0.0144 0.054 Uiso 1 1 calc R . .
H40 H 0.7559 0.5754 0.0313 0.054 Uiso 1 1 calc R . .
H41 H 0.7586 0.6615 0.0799 0.054 Uiso 1 1 calc R . .
C30 C 0.60133(8) 0.61122(17) -0.03798(11) 0.0465(6) Uani 1 1 d . . .
H42 H 0.5751 0.6307 -0.0761 0.070 Uiso 1 1 calc R . .
H43 H 0.6258 0.6604 -0.0288 0.070 Uiso 1 1 calc R . .
H44 H 0.5920 0.6082 -0.0030 0.070 Uiso 1 1 calc R . .
C31 C 0.63829(7) 0.49685(17) -0.11710(9) 0.0382(5) Uani 1 1 d . . .
H45 H 0.6495 0.4323 -0.1247 0.057 Uiso 1 1 calc R . .
H46 H 0.6623 0.5471 -0.1080 0.057 Uiso 1 1 calc R . .
H47 H 0.6115 0.5169 -0.1543 0.057 Uiso 1 1 calc R . .
C32 C 0.57446(7) 0.39487(16) -0.07115(9) 0.0362(5) Uani 1 1 d . . .
H48 H 0.5500 0.4148 -0.1109 0.054 Uiso 1 1 calc R . .
H49 H 0.5628 0.3937 -0.0385 0.054 Uiso 1 1 calc R . .
H50 H 0.5854 0.3283 -0.0754 0.054 Uiso 1 1 calc R . .
C33 C 0.59226(6) 0.27349(13) 0.14335(8) 0.0190(4) Uani 1 1 d . . .
Si6 Si 0.624748(17) 0.20722(4) 0.22254(2) 0.02216(12) Uani 1 1 d . . .
Si7 Si 0.534336(17) 0.21050(4) 0.09729(2) 0.02279(12) Uani 1 1 d . . .
Si8 Si 0.581155(17) 0.41007(4) 0.16037(2) 0.02095(12) Uani 1 1 d . . .
C34 C 0.68762(6) 0.22477(14) 0.24685(8) 0.0281(4) Uani 1 1 d . . .
H51 H 0.7042 0.1968 0.2887 0.042 Uiso 1 1 calc R . .
H52 H 0.6944 0.2961 0.2474 0.042 Uiso 1 1 calc R . .
H53 H 0.6971 0.1906 0.2172 0.042 Uiso 1 1 calc R . .
C35 C 0.61259(7) 0.07038(14) 0.22322(10) 0.0323(5) Uani 1 1 d . . .
H54 H 0.6179 0.0371 0.1895 0.049 Uiso 1 1 calc R . .
H55 H 0.5807 0.0609 0.2170 0.049 Uiso 1 1 calc R . .
H56 H 0.6328 0.0417 0.2635 0.049 Uiso 1 1 calc R . .
C36 C 0.61147(7) 0.25284(15) 0.28904(9) 0.0319(5) Uani 1 1 d . . .
H57 H 0.5795 0.2385 0.2802 0.048 Uiso 1 1 calc R . .
H58 H 0.6167 0.3249 0.2940 0.048 Uiso 1 1 calc R . .
H59 H 0.6313 0.2189 0.3276 0.048 Uiso 1 1 calc R . .
C37 C 0.53620(7) 0.08019(16) 0.07006(10) 0.0377(5) Uani 1 1 d . . .
H60 H 0.5050 0.0548 0.0485 0.057 Uiso 1 1 calc R . .
H61 H 0.5531 0.0376 0.1061 0.057 Uiso 1 1 calc R . .
H62 H 0.5515 0.0798 0.0413 0.057 Uiso 1 1 calc R . .
C38 C 0.49906(6) 0.19917(15) 0.14435(9) 0.0287(4) Uani 1 1 d . . .
H63 H 0.4893 0.2656 0.1513 0.043 Uiso 1 1 calc R . .
H64 H 0.5174 0.1681 0.1847 0.043 Uiso 1 1 calc R . .
H65 H 0.4722 0.1579 0.1216 0.043 Uiso 1 1 calc R . .
C39 C 0.50249(7) 0.28178(18) 0.02361(9) 0.0386(5) Uani 1 1 d . . .
H66 H 0.4756 0.2437 -0.0032 0.058 Uiso 1 1 calc R . .
H67 H 0.5224 0.2927 0.0017 0.058 Uiso 1 1 calc R . .
H68 H 0.4929 0.3463 0.0338 0.058 Uiso 1 1 calc R . .
C40 C 0.53922(7) 0.42682(15) 0.19710(9) 0.0305(4) Uani 1 1 d . . .
H69 H 0.5456 0.3779 0.2307 0.046 Uiso 1 1 calc R . .
H70 H 0.5081 0.4169 0.1654 0.046 Uiso 1 1 calc R . .
H71 H 0.5421 0.4943 0.2143 0.046 Uiso 1 1 calc R . .
C41 C 0.63593(6) 0.46851(14) 0.21535(8) 0.0264(4) Uani 1 1 d . . .
H72 H 0.6314 0.5403 0.2181 0.040 Uiso 1 1 calc R . .
H73 H 0.6597 0.4572 0.1999 0.040 Uiso 1 1 calc R . .
H74 H 0.6453 0.4385 0.2568 0.040 Uiso 1 1 calc R . .
C42 C 0.55569(7) 0.49465(15) 0.08977(9) 0.0303(4) Uani 1 1 d . . .
H75 H 0.5236 0.5078 0.0810 0.046 Uiso 1 1 calc R . .
H76 H 0.5577 0.4621 0.0535 0.046 Uiso 1 1 calc R . .
H77 H 0.5726 0.5577 0.0982 0.046 Uiso 1 1 calc R . .

loop_
_atom_site_aniso_label
_atom_site_aniso_U_11
_atom_site_aniso_U_22
_atom_site_aniso_U_33
_atom_site_aniso_U_23
_atom_site_aniso_U_13
_atom_site_aniso_U_12
Si1 0.0193(2) 0.0252(3) 0.0199(2) -0.0004(2) 0.0088(2) 0.0001(2)
C1 0.0228(10) 0.0293(10) 0.0251(10) 0.0014(8) 0.0117(9) 0.0013(8)
C2 0.0259(10) 0.0447(12) 0.0270(11) 0.0004(9) 0.0125(9) -0.0004(9)
C3 0.032(3) 0.019(5) 0.022(3) 0.000(3) 0.008(2) 0.006(4)
C4 0.0335(12) 0.0341(11) 0.0275(10) -0.0009(8) 0.0116(9) 0.0017(9)
C5 0.0513(14) 0.0348(12) 0.0241(10) 0.0002(9) 0.0161(10) 0.0018(10)
C6 0.038(3) 0.045(4) 0.022(2) -0.002(3) 0.004(2) 0.007(3)
C7 0.027(2) 0.075(4) 0.032(2) -0.003(2) 0.0064(19) -0.003(2)
C8 0.034(3) 0.070(4) 0.022(2) 0.001(2) 0.0115(19) -0.003(2)
C9 0.026(3) 0.014(5) 0.021(3) 0.000(3) 0.009(2) 0.001(4)
C10 0.048(3) 0.039(3) 0.022(2) 0.004(3) 0.005(2) -0.004(3)
C11 0.028(2) 0.072(4) 0.030(2) 0.007(2) 0.0051(19) 0.003(2)
C12 0.031(3) 0.060(4) 0.024(2) 0.001(2) 0.0108(19) 0.002(2)
C13 0.0157(8) 0.0213(9) 0.0168(8) 0.0010(7) 0.0057(7) 0.0012(7)
C14 0.0157(8) 0.0191(9) 0.0159(8) -0.0001(7) 0.0030(7) 0.0009(7)
C15 0.0182(9) 0.0177(8) 0.0179(8) 0.0020(7) 0.0068(7) -0.0019(7)
C16 0.0137(8) 0.0224(9) 0.0140(8) -0.0014(7) 0.0025(7) -0.0002(7)
C17 0.0186(9) 0.0175(9) 0.0185(8) 0.0000(7) 0.0059(7) 0.0028(7)
C18 0.0159(9) 0.0194(9) 0.0160(8) 0.0013(7) 0.0031(7) 0.0000(7)
C19 0.0197(9) 0.0184(9) 0.0217(9) -0.0002(7) 0.0105(8) 0.0006(7)
C20 0.0204(9) 0.0192(9) 0.0223(9) 0.0029(7) 0.0109(7) 0.0027(7)
Si2 0.0233(3) 0.0195(2) 0.0235(3) 0.0018(2) 0.0087(2) 0.0035(2)
Si3 0.0233(3) 0.0237(3) 0.0246(3) -0.0072(2) 0.0099(2) -0.0023(2)
Si4 0.0284(3) 0.0200(3) 0.0271(3) -0.0009(2) 0.0121(2) -0.0020(2)
Si5 0.0230(3) 0.0238(3) 0.0243(3) 0.0069(2) 0.0099(2) 0.0047(2)
C21 0.0241(10) 0.0323(11) 0.0321(11) 0.0003(9) 0.0046(9) 0.0026(8)
C22 0.0376(12) 0.0347(11) 0.0297(10) 0.0077(9) 0.0150(9) 0.0040(9)
C23 0.0392(12) 0.0300(11) 0.0374(11) 0.0027(9) 0.0131(10) 0.0129(9)
C24 0.0286(11) 0.0246(10) 0.0458(12) -0.0013(9) 0.0125(10) -0.0052(8)
C25 0.0365(12) 0.0575(15) 0.0472(13) -0.0314(12) 0.0184(11) -0.0103(11)
C26 0.0276(11) 0.0368(11) 0.0249(10) 0.0006(8) 0.0047(9) -0.0029(9)
C27 0.0412(13) 0.0342(12) 0.0343(12) -0.0047(9) 0.0014(10) -0.0010(10)
C28 0.0487(13) 0.0235(10) 0.0408(12) -0.0041(9) 0.0273(11) -0.0026(9)
C29 0.0381(12) 0.0294(11) 0.0467(12) -0.0061(9) 0.0241(10) -0.0090(9)
C30 0.0443(14) 0.0372(13) 0.0479(13) 0.0040(10) 0.0084(11) 0.0184(10)
C31 0.0346(12) 0.0503(13) 0.0308(11) 0.0157(10) 0.0143(10) 0.0080(10)
C32 0.0269(11) 0.0444(12) 0.0308(11) 0.0095(9) 0.0050(9) -0.0042(9)
C33 0.0193(9) 0.0202(9) 0.0191(8) -0.0015(7) 0.0093(7) -0.0010(7)
Si6 0.0263(3) 0.0214(3) 0.0198(2) 0.0021(2) 0.0105(2) 0.0017(2)
Si7 0.0199(3) 0.0278(3) 0.0224(3) -0.0043(2) 0.0104(2) -0.0047(2)
Si8 0.0223(3) 0.0205(2) 0.0208(2) -0.00149(19) 0.0095(2) 0.0023(2)
C34 0.0279(10) 0.0299(10) 0.0214(9) 0.0014(8) 0.0049(8) 0.0037(8)
C35 0.0384(12) 0.0253(10) 0.0389(11) 0.0056(9) 0.0215(10) 0.0031(9)
C36 0.0426(12) 0.0324(11) 0.0246(10) 0.0043(8) 0.0177(9) 0.0055(9)
C37 0.0282(11) 0.0407(12) 0.0480(13) -0.0224(10) 0.0196(10) -0.0131(9)
C38 0.0260(10) 0.0319(11) 0.0323(10) -0.0032(8) 0.0159(9) -0.0046(8)
C39 0.0270(11) 0.0573(14) 0.0256(10) 0.0048(10) 0.0046(9) -0.0148(10)
C40 0.0309(11) 0.0318(11) 0.0332(11) -0.0037(8) 0.0175(9) 0.0040(8)
C41 0.0313(11) 0.0218(9) 0.0260(10) -0.0040(8) 0.0116(8) -0.0024(8)
C42 0.0315(11) 0.0287(10) 0.0302(10) 0.0029(8) 0.0118(9) 0.0094(9)

loop_
_atom_type_symbol
_atom_type_description
_atom_type_scat_dispersion_real
_atom_type_scat_dispersion_imag
_atom_type_scat_source
C C 0.0033 0.0016 'International Tables Vol C Tables 4.2.6.8 and 6.1.1.4'
H H 0.0000 0.0000 'International Tables Vol C Tables 4.2.6.8 and 6.1.1.4'
Si Si 0.0817 0.0704 'International Tables Vol C Tables 4.2.6.8 and 6.1.1.4'

loop_
_geom_angle_atom_site_label_1
_geom_angle_atom_site_label_2
_geom_angle_atom_site_label_3
_geom_angle
_geom_angle_site_symmetry_3
C1 Si1 C13 110.94(8) .
C1 Si1 Si1 115.98(7) 7_655
C13 Si1 Si1 131.53(6) 7_655
C2 C1 Si1 175.66(17) .
C1 C2 C9 169.0(4) .
C1 C2 C3 173.9(4) .
C9 C2 C3 17.1(5) .
C4 C3 C8 118.0(7) .
C4 C3 C2 121.0(11) .
C8 C3 C2 120.6(11) .
C3 C4 C5 121.1(5) .
C3 C4 C9 17.7(5) .
C5 C4 C9 120.0(5) .
C6 C5 C4 120.1(3) .
C6 C5 C10 29.0(2) .
C4 C5 C10 119.0(3) .
C5 C6 C7 119.7(5) .
C6 C7 C8 120.1(5) .
C7 C8 C3 120.6(6) .
C12 C9 C4 119.6(7) .
C12 C9 C2 121.6(10) .
C4 C9 C2 118.7(9) .
C11 C10 C5 120.9(5) .
C10 C11 C12 119.6(5) .
C9 C12 C11 120.5(6) .
C18 C13 C14 118.07(15) .
C18 C13 Si1 122.30(13) .
C14 C13 Si1 119.34(13) .
C15 C14 C13 119.90(15) .
C15 C14 C19 119.07(15) .
C13 C14 C19 121.01(15) .
C14 C15 C16 123.09(16) .
C17 C16 C15 115.51(15) .
C17 C16 C33 123.24(15) .
C15 C16 C33 121.25(15) .
C16 C17 C18 123.68(16) .
C17 C18 C13 119.69(16) .
C17 C18 C20 118.24(15) .
C13 C18 C20 122.02(15) .
C14 C19 Si2 111.41(11) .
C14 C19 Si3 112.70(11) .
Si2 C19 Si3 120.46(9) .
C18 C20 Si4 113.19(11) .
C18 C20 Si5 112.21(12) .
Si4 C20 Si5 119.90(9) .
C21 Si2 C23 111.54(9) .
C21 Si2 C22 108.39(9) .
C23 Si2 C22 105.87(10) .
C21 Si2 C19 106.33(8) .
C23 Si2 C19 108.98(8) .
C22 Si2 C19 115.81(8) .
C25 Si3 C26 106.59(10) .
C25 Si3 C24 105.97(11) .
C26 Si3 C24 111.60(9) .
C25 Si3 C19 110.18(9) .
C26 Si3 C19 109.49(8) .
C24 Si3 C19 112.78(9) .
C27 Si4 C29 109.37(10) .
C27 Si4 C28 109.19(10) .
C29 Si4 C28 106.75(9) .
C27 Si4 C20 107.16(9) .
C29 Si4 C20 106.99(9) .
C28 Si4 C20 117.21(9) .
C31 Si5 C32 107.61(10) .
C31 Si5 C30 107.00(11) .
C32 Si5 C30 108.77(11) .
C31 Si5 C20 109.42(8) .
C32 Si5 C20 110.73(8) .
C30 Si5 C20 113.10(9) .
C16 C33 Si7 109.58(11) .
C16 C33 Si6 107.62(11) .
Si7 C33 Si6 110.90(9) .
C16 C33 Si8 112.45(11) .
Si7 C33 Si8 108.32(8) .
Si6 C33 Si8 107.99(8) .
C34 Si6 C35 108.76(9) .
C34 Si6 C36 106.64(9) .
C35 Si6 C36 101.14(9) .
C34 Si6 C33 109.06(8) .
C35 Si6 C33 115.11(8) .
C36 Si6 C33 115.54(8) .
C37 Si7 C39 104.10(11) .
C37 Si7 C38 103.61(9) .
C39 Si7 C38 110.49(9) .
C37 Si7 C33 116.39(9) .
C39 Si7 C33 109.47(8) .
C38 Si7 C33 112.36(8) .
C41 Si8 C40 106.24(9) .
C41 Si8 C42 107.47(9) .
C40 Si8 C42 101.18(9) .
C41 Si8 C33 109.70(8) .
C40 Si8 C33 115.61(8) .
C42 Si8 C33 115.84(8) .

loop_
_geom_bond_atom_site_label_1
_geom_bond_atom_site_label_2
_geom_bond_distance
_geom_bond_site_symmetry_2
Si1 C1 1.8028(19) .
Si1 C13 1.8899(17) .
Si1 Si1 2.1872(10) 7_655
C1 C2 1.214(3) .
C2 C9 1.446(9) .
C2 C3 1.459(9) .
C3 C4 1.369(15) .
C3 C8 1.401(16) .
C4 C5 1.386(3) .
C4 C9 1.416(14) .
C5 C6 1.368(7) .
C5 C10 1.403(7) .
C6 C7 1.374(8) .
C7 C8 1.381(6) .
C9 C12 1.377(14) .
C10 C11 1.383(8) .
C11 C12 1.396(6) .
C13 C18 1.414(2) .
C13 C14 1.419(2) .
C14 C15 1.404(2) .
C14 C19 1.520(2) .
C15 C16 1.408(2) .
C16 C17 1.398(2) .
C16 C33 1.558(2) .
C17 C18 1.403(2) .
C18 C20 1.520(2) .
C19 Si2 1.8972(17) .
C19 Si3 1.9008(17) .
C20 Si4 1.8937(18) .
C20 Si5 1.9099(17) .
Si2 C21 1.859(2) .
Si2 C23 1.862(2) .
Si2 C22 1.864(2) .
Si3 C25 1.866(2) .
Si3 C26 1.869(2) .
Si3 C24 1.871(2) .
Si4 C27 1.863(2) .
Si4 C29 1.863(2) .
Si4 C28 1.871(2) .
Si5 C31 1.858(2) .
Si5 C32 1.863(2) .
Si5 C30 1.871(2) .
C33 Si7 1.9228(17) .
C33 Si6 1.9353(17) .
C33 Si8 1.9380(18) .
Si6 C34 1.8734(19) .
Si6 C35 1.8774(19) .
Si6 C36 1.8779(19) .
Si7 C37 1.869(2) .
Si7 C39 1.872(2) .
Si7 C38 1.8803(18) .
Si8 C41 1.8755(18) .
Si8 C40 1.8824(19) .
Si8 C42 1.8951(19) .
